data_4313575
loop_
_publ_author_name
'Steven C. F. Kui'
'Hung-Wing Li'
'Hung Kay Lee'

_publ_section_title
;
 Cerium(III) and Neodymium(III) Amides Derived from a Chelating 2-Pyridyl
 Amido Ligand
;
_journal_name_full 'Inorganic Chemistry'
_journal_page_first 2824
_journal_page_last 2826
_journal_paper_doi 10.1021/ic0340534
_journal_volume 42
_journal_year 2003
_chemical_formula_sum 'C41 H83 Ce N6 Na O2 Si2'
_chemical_formula_weight 911.42
_chemical_name_systematic
;
  ?
;
_space_group_IT_number 2
_symmetry_cell_setting triclinic
_symmetry_space_group_name_Hall '-P 1'
_symmetry_space_group_name_H-M 'P -1'
_atom_sites_solution_hydrogens geom
_atom_sites_solution_primary direct
_atom_sites_solution_secondary difmap
_audit_creation_method SHELXL-97
_cell_angle_alpha 93.91(3)
_cell_angle_beta 97.63(3)
_cell_angle_gamma 112.65(3)
_cell_formula_units_Z 2
_cell_length_a 10.605(2)
_cell_length_b 12.948(3)
_cell_length_c 21.110(4)
_cell_measurement_temperature 293(2)
_cell_volume 2628.8(12)
_computing_cell_refinement 'BIOTEX RIGAKU'
_computing_data_collection 'RAXIS-IIC RIGAKU'
_computing_data_reduction 'BIOTEX RIGAKU'
_computing_molecular_graphics 'SIEMENS SHELXTL'
_computing_publication_material 'SIEMENS SHELXTL'
_computing_structure_refinement 'SHELXL-97 (Sheldrick, 1997)'
_computing_structure_solution 'SHELXS-97 (Sheldrick, 1990)'
_diffrn_ambient_temperature 293(2)
_diffrn_measured_fraction_theta_full 0.826
_diffrn_measured_fraction_theta_max 0.826
_diffrn_measurement_device_type 'RAXIS-IIC RIGAKU'
_diffrn_measurement_method IP
_diffrn_radiation_monochromator graphite
_diffrn_radiation_source 'fine-focus sealed tube'
_diffrn_radiation_type MoK\a
_diffrn_radiation_wavelength 0.71073
_diffrn_reflns_av_R_equivalents 0.0000
_diffrn_reflns_av_sigmaI/netI 0.0581
_diffrn_reflns_limit_h_max 11
_diffrn_reflns_limit_h_min -12
_diffrn_reflns_limit_k_max 14
_diffrn_reflns_limit_k_min 0
_diffrn_reflns_limit_l_max 25
_diffrn_reflns_limit_l_min -25
_diffrn_reflns_number 8114
_diffrn_reflns_theta_full 25.55
_diffrn_reflns_theta_max 25.55
_diffrn_reflns_theta_min 1.86
_exptl_absorpt_coefficient_mu 0.954
_exptl_absorpt_correction_T_max 1.267
_exptl_absorpt_correction_T_min 0.836
_exptl_absorpt_correction_type ABSCOR
_exptl_crystal_colour YELLOW
_exptl_crystal_density_diffrn 1.151
_exptl_crystal_density_method 'not measured'
_exptl_crystal_description BLOCK
_exptl_crystal_F_000 968
_exptl_crystal_size_max 0.60
_exptl_crystal_size_mid 0.55
_exptl_crystal_size_min 0.40
_refine_diff_density_max 1.684
_refine_diff_density_min -2.612
_refine_diff_density_rms 0.171
_refine_ls_extinction_coef 0.041(3)
_refine_ls_extinction_expression Fc^*^=kFc[1+0.001xFc^2^\l^3^/sin(2\q)]^-1/4^
_refine_ls_extinction_method SHELXL
_refine_ls_goodness_of_fit_ref 1.026
_refine_ls_hydrogen_treatment mixed
_refine_ls_matrix_type full
_refine_ls_number_parameters 483
_refine_ls_number_reflns 8114
_refine_ls_number_restraints 0
_refine_ls_restrained_S_all 1.026
_refine_ls_R_factor_all 0.0788
_refine_ls_R_factor_gt 0.0761
_refine_ls_shift/su_max 0.020
_refine_ls_shift/su_mean 0.001
_refine_ls_structure_factor_coef Fsqd
_refine_ls_weighting_details 'calc w=1/[\s^2^(Fo^2^)+(0.1684P)^2^+0.0000P] where P=(Fo^2^+2Fc^2^)/3'
_refine_ls_weighting_scheme calc
_refine_ls_wR_factor_gt 0.1997
_refine_ls_wR_factor_ref 0.2055
_reflns_number_gt 7636
_reflns_number_total 8114
_reflns_threshold_expression >2sigma(I)
_cod_data_source_file ic0340534_3.cif
_cod_data_source_block Compound3
_cod_depositor_comments
;
The following automatic conversions were performed:

'_symmetry_cell_setting' value 'TRICLINIC' changed to 'triclinic'
according to the built-in table from CIF Core dictionary named
'cif_core.dic' version 2.4.1 from 2010-06-29.

Automatic conversion script
Id: cif_fix_values 1646 2011-03-28 12:23:43Z adriana 
;
_cod_original_cell_volume 2628.7(9)
_cod_database_code 4313575

loop_
_symmetry_equiv_pos_as_xyz
'x, y, z'
'-x, -y, -z'

loop_
_atom_site_label
_atom_site_type_symbol
_atom_site_fract_x
_atom_site_fract_y
_atom_site_fract_z
_atom_site_U_iso_or_equiv
_atom_site_adp_type
_atom_site_occupancy
_atom_site_symmetry_multiplicity
_atom_site_calc_flag
_atom_site_refinement_flags
_atom_site_disorder_assembly
_atom_site_disorder_group
Ce1 Ce 0.47307(3) 0.72304(2) 0.239989(12) 0.0661(2) Uani 1 1 d . . .
Na1 Na 0.4123(3) 0.4421(2) 0.20817(13) 0.0886(6) Uani 1 1 d . . .
Si1 Si 0.7304(2) 0.74517(19) 0.39540(9) 0.0875(5) Uani 1 1 d . . .
Si2 Si 0.22550(17) 0.69603(15) 0.08167(7) 0.0693(4) Uani 1 1 d . . .
O1 O 0.5642(4) 0.6183(4) 0.18731(19) 0.0781(10) Uani 1 1 d . . .
O2 O 0.3178(5) 0.5554(4) 0.2594(2) 0.0797(10) Uani 1 1 d . . .
N1 N 0.6718(6) 0.8076(4) 0.3361(2) 0.0804(12) Uani 1 1 d . . .
N2 N 0.6814(6) 0.9225(5) 0.2582(2) 0.0816(13) Uani 1 1 d . . .
N3 N 0.3082(5) 0.7680(4) 0.1566(2) 0.0714(11) Uani 1 1 d . . .
N4 N 0.3471(6) 0.8591(5) 0.2585(2) 0.0809(13) Uani 1 1 d . . .
N5 N 0.4884(9) 0.2873(6) 0.2487(4) 0.117(2) Uani 1 1 d . . .
N6 N 0.2741(8) 0.2592(6) 0.1284(3) 0.1071(19) Uani 1 1 d . . .
C1 C 0.7397(6) 0.9080(5) 0.3160(3) 0.0774(14) Uani 1 1 d . . .
C2 C 0.8652(8) 0.9938(7) 0.3482(4) 0.102(2) Uani 1 1 d . . .
H2A H 0.9084 0.9849 0.3875 0.122 Uiso 1 1 calc R . .
C3 C 0.9224(10) 1.0894(8) 0.3213(5) 0.122(3) Uani 1 1 d . . .
H3A H 1.0061 1.1455 0.3422 0.146 Uiso 1 1 calc R . .
C4 C 0.8590(9) 1.1054(7) 0.2635(4) 0.114(3) Uani 1 1 d . . .
H4A H 0.8963 1.1724 0.2459 0.137 Uiso 1 1 calc R . .
C5 C 0.7376(7) 1.0176(6) 0.2325(3) 0.0861(16) Uani 1 1 d . . .
C6 C 0.6619(11) 1.0230(7) 0.1687(4) 0.119(3) Uani 1 1 d . . .
H6A H 0.5821 0.9534 0.1553 0.178 Uiso 1 1 calc R . .
H6B H 0.7222 1.0346 0.1373 0.178 Uiso 1 1 calc R . .
H6C H 0.6327 1.0844 0.1723 0.178 Uiso 1 1 calc R . .
C7 C 0.6332(11) 0.5903(7) 0.3727(4) 0.117(3) Uani 1 1 d . . .
H7A H 0.6476 0.5686 0.3307 0.176 Uiso 1 1 calc R . .
H7B H 0.5360 0.5712 0.3720 0.176 Uiso 1 1 calc R . .
H7C H 0.6658 0.5513 0.4036 0.176 Uiso 1 1 calc R . .
C8 C 0.9185(10) 0.7746(10) 0.4014(4) 0.119(3) Uani 1 1 d . . .
H8A H 0.9367 0.7552 0.3598 0.178 Uiso 1 1 calc R . .
H8B H 0.9430 0.7304 0.4316 0.178 Uiso 1 1 calc R . .
H8C H 0.9726 0.8533 0.4158 0.178 Uiso 1 1 calc R . .
C9 C 0.6967(9) 0.7837(9) 0.4787(3) 0.109(2) Uani 1 1 d . . .
C10 C 0.7567(18) 0.7246(15) 0.5285(5) 0.179(6) Uani 1 1 d . . .
H10A H 0.7413 0.7444 0.5706 0.269 Uiso 1 1 calc R . .
H10B H 0.8545 0.7484 0.5289 0.269 Uiso 1 1 calc R . .
H10C H 0.7116 0.6442 0.5169 0.269 Uiso 1 1 calc R . .
C11 C 0.7689(15) 0.9147(11) 0.4984(5) 0.177(6) Uani 1 1 d . . .
H11A H 0.7525 0.9336 0.5404 0.266 Uiso 1 1 calc R . .
H11B H 0.7315 0.9513 0.4677 0.266 Uiso 1 1 calc R . .
H11C H 0.8669 0.9393 0.4991 0.266 Uiso 1 1 calc R . .
C12 C 0.5468(12) 0.7468(13) 0.4783(5) 0.155(4) Uani 1 1 d . . .
H12A H 0.5316 0.7670 0.5204 0.232 Uiso 1 1 calc R . .
H12B H 0.5019 0.6665 0.4669 0.232 Uiso 1 1 calc R . .
H12C H 0.5092 0.7830 0.4474 0.232 Uiso 1 1 calc R . .
C13 C 0.2697(6) 0.8295(5) 0.1975(3) 0.0711(13) Uani 1 1 d . . .
C14 C 0.1566(7) 0.8621(6) 0.1844(3) 0.0856(16) Uani 1 1 d . . .
H14A H 0.1027 0.8442 0.1435 0.103 Uiso 1 1 calc R . .
C15 C 0.1283(8) 0.9212(7) 0.2338(4) 0.098(2) Uani 1 1 d . . .
H15A H 0.0552 0.9440 0.2254 0.117 Uiso 1 1 calc R . .
C16 C 0.2043(9) 0.9469(7) 0.2944(4) 0.098(2) Uani 1 1 d . . .
H16A H 0.1819 0.9842 0.3275 0.118 Uiso 1 1 calc R . .
C17 C 0.3148(9) 0.9164(6) 0.3051(3) 0.094(2) Uani 1 1 d . . .
C18 C 0.4055(14) 0.9409(10) 0.3690(4) 0.144(4) Uani 1 1 d . . .
H18A H 0.4765 0.9129 0.3661 0.216 Uiso 1 1 calc R . .
H18B H 0.3510 0.9046 0.4002 0.216 Uiso 1 1 calc R . .
H18C H 0.4476 1.0209 0.3821 0.216 Uiso 1 1 calc R . .
C19 C 0.0308(7) 0.6345(7) 0.0718(3) 0.0916(19) Uani 1 1 d . . .
H19A H 0.0022 0.5892 0.1055 0.137 Uiso 1 1 calc R . .
H19B H -0.0081 0.5884 0.0307 0.137 Uiso 1 1 calc R . .
H19C H -0.0012 0.6944 0.0740 0.137 Uiso 1 1 calc R . .
C20 C 0.2745(7) 0.5722(6) 0.0714(3) 0.0878(16) Uiso 1 1 d . . .
H20A H 0.2491 0.5273 0.1056 0.132 Uiso 1 1 calc R . .
H20B H 0.3728 0.5986 0.0726 0.132 Uiso 1 1 calc R . .
H20C H 0.2267 0.5274 0.0307 0.132 Uiso 1 1 calc R . .
C21 C 0.2761(8) 0.7835(6) 0.0133(3) 0.0882(17) Uani 1 1 d . . .
C22 C 0.4305(10) 0.8161(10) 0.0120(4) 0.132(3) Uani 1 1 d . . .
H22A H 0.4568 0.8609 -0.0222 0.197 Uiso 1 1 calc R . .
H22B H 0.4477 0.7490 0.0050 0.197 Uiso 1 1 calc R . .
H22C H 0.4839 0.8588 0.0525 0.197 Uiso 1 1 calc R . .
C23 C 0.2506(13) 0.8903(8) 0.0233(5) 0.135(3) Uani 1 1 d . . .
H23A H 0.2769 0.9337 -0.0114 0.203 Uiso 1 1 calc R . .
H23B H 0.3048 0.9339 0.0634 0.203 Uiso 1 1 calc R . .
H23C H 0.1540 0.8709 0.0243 0.203 Uiso 1 1 calc R . .
C24 C 0.1969(11) 0.7151(8) -0.0516(3) 0.119(3) Uani 1 1 d . . .
H24A H 0.2235 0.7608 -0.0854 0.179 Uiso 1 1 calc R . .
H24B H 0.0991 0.6914 -0.0522 0.179 Uiso 1 1 calc R . .
H24C H 0.2183 0.6500 -0.0580 0.179 Uiso 1 1 calc R . .
C25 C 0.6819(7) 0.6325(6) 0.1592(3) 0.0799(15) Uani 1 1 d . . .
C26 C 0.7253(9) 0.7408(8) 0.1285(4) 0.108(2) Uani 1 1 d . . .
H26A H 0.6509 0.7369 0.0958 0.163 Uiso 1 1 calc R . .
H26B H 0.8057 0.7503 0.1095 0.163 Uiso 1 1 calc R . .
H26C H 0.7468 0.8036 0.1609 0.163 Uiso 1 1 calc R . .
C27 C 0.6468(9) 0.5340(8) 0.1086(5) 0.121(3) Uani 1 1 d . . .
H27A H 0.5720 0.5304 0.0762 0.181 Uiso 1 1 calc R . .
H27B H 0.6192 0.4656 0.1281 0.181 Uiso 1 1 calc R . .
H27C H 0.7266 0.5429 0.0892 0.181 Uiso 1 1 calc R . .
C28 C 0.8019(8) 0.6417(9) 0.2115(4) 0.110(3) Uani 1 1 d . . .
H28A H 0.7766 0.5735 0.2312 0.165 Uiso 1 1 calc R . .
H28B H 0.8214 0.7045 0.2437 0.165 Uiso 1 1 calc R . .
H28C H 0.8828 0.6529 0.1925 0.165 Uiso 1 1 calc R . .
C29 C 0.1920(7) 0.5122(6) 0.2838(3) 0.0861(17) Uani 1 1 d . . .
C30 C 0.1888(11) 0.4123(9) 0.3183(6) 0.138(4) Uani 1 1 d . . .
H30A H 0.2641 0.4371 0.3541 0.207 Uiso 1 1 calc R . .
H30B H 0.1978 0.3566 0.2889 0.207 Uiso 1 1 calc R . .
H30C H 0.1023 0.3800 0.3336 0.207 Uiso 1 1 calc R . .
C31 C 0.1800(14) 0.6017(10) 0.3271(7) 0.177(6) Uani 1 1 d . . .
H31A H 0.2553 0.6276 0.3630 0.265 Uiso 1 1 calc R . .
H31B H 0.0935 0.5720 0.3425 0.265 Uiso 1 1 calc R . .
H31C H 0.1836 0.6636 0.3038 0.265 Uiso 1 1 calc R . .
C32 C 0.0727(11) 0.4697(13) 0.2268(6) 0.173(6) Uani 1 1 d . . .
H32A H 0.0720 0.5319 0.2047 0.259 Uiso 1 1 calc R . .
H32B H -0.0135 0.4353 0.2420 0.259 Uiso 1 1 calc R . .
H32C H 0.0845 0.4151 0.1977 0.259 Uiso 1 1 calc R . .
C33 C 0.6331(13) 0.3147(11) 0.2503(6) 0.146(4) Uani 1 1 d . . .
H33A H 0.6559 0.2550 0.2659 0.219 Uiso 1 1 calc R . .
H33B H 0.6863 0.3838 0.2785 0.219 Uiso 1 1 calc R . .
H33C H 0.6542 0.3237 0.2077 0.219 Uiso 1 1 calc R . .
C34 C 0.4509(16) 0.2696(10) 0.3121(6) 0.157(5) Uani 1 1 d . . .
H34A H 0.4789 0.2129 0.3286 0.236 Uiso 1 1 calc R . .
H34B H 0.3523 0.2453 0.3089 0.236 Uiso 1 1 calc R . .
H34C H 0.4968 0.3390 0.3408 0.236 Uiso 1 1 calc R . .
C35 C 0.4055(15) 0.1853(10) 0.2036(7) 0.161(5) Uani 1 1 d . . .
H35A H 0.4589 0.1391 0.2034 0.193 Uiso 1 1 calc R . .
H35B H 0.3238 0.1442 0.2218 0.193 Uiso 1 1 calc R . .
C36 C 0.362(3) 0.1908(17) 0.1428(9) 0.111(5) Uani 0.50 1 d P . .
H36A H 0.3088 0.1142 0.1218 0.133 Uiso 1 1 calc R . .
H36B H 0.4432 0.2217 0.1224 0.133 Uiso 1 1 calc R . .
C36' C 0.277(3) 0.1693(19) 0.1653(13) 0.134(7) Uani 0.50 1 d P . .
C37 C 0.1308(15) 0.2151(13) 0.1287(9) 0.209(8) Uani 1 1 d . . .
H37A H 0.0859 0.1477 0.0983 0.314 Uiso 1 1 calc R . .
H37B H 0.0946 0.2699 0.1168 0.314 Uiso 1 1 calc R . .
H37C H 0.1140 0.1977 0.1710 0.314 Uiso 1 1 calc R . .
C38 C 0.2974(16) 0.2758(10) 0.0640(6) 0.153(5) Uani 1 1 d . . .
H38A H 0.2441 0.2069 0.0356 0.229 Uiso 1 1 calc R . .
H38B H 0.3942 0.2973 0.0625 0.229 Uiso 1 1 calc R . .
H38C H 0.2695 0.3343 0.0506 0.229 Uiso 1 1 calc R . .
C39 C 0.215(3) 0.744(3) 0.5511(17) 0.301(16) Uani 1 1 d . . .
H39A H 0.3039 0.7642 0.5780 0.452 Uiso 1 1 calc R . .
H39B H 0.1650 0.7822 0.5695 0.452 Uiso 1 1 calc R . .
H39C H 0.2286 0.7641 0.5089 0.452 Uiso 1 1 calc R . .
C40 C 0.146(4) 0.637(3) 0.547(2) 0.36(3) Uani 1 1 d . . .
H40A H 0.1195 0.6296 0.5891 0.432 Uiso 1 1 calc R . .
H40B H 0.2200 0.6094 0.5488 0.432 Uiso 1 1 calc R . .
C41 C 0.032(4) 0.543(2) 0.508(2) 0.261(12) Uani 1 1 d . . .
H41A H -0.0410 0.5685 0.5138 0.314 Uiso 1 1 calc R . .
H41B H 0.0529 0.5640 0.4658 0.314 Uiso 1 1 calc R . .

loop_
_atom_site_aniso_label
_atom_site_aniso_U_11
_atom_site_aniso_U_22
_atom_site_aniso_U_33
_atom_site_aniso_U_23
_atom_site_aniso_U_13
_atom_site_aniso_U_12
Ce1 0.0704(3) 0.0676(3) 0.0606(2) 0.00831(14) 0.01864(14) 0.02533(17)
Na1 0.0979(17) 0.0755(15) 0.0973(17) 0.0109(11) 0.0328(13) 0.0348(12)
Si1 0.0964(12) 0.0976(13) 0.0666(10) 0.0134(8) 0.0108(8) 0.0373(10)
Si2 0.0697(9) 0.0761(10) 0.0620(8) 0.0072(6) 0.0163(6) 0.0277(7)
O1 0.073(2) 0.090(3) 0.075(2) 0.0069(18) 0.0279(18) 0.0320(19)
O2 0.079(2) 0.078(3) 0.084(3) 0.0228(19) 0.033(2) 0.0250(19)
N1 0.092(3) 0.081(3) 0.065(3) 0.011(2) 0.013(2) 0.032(3)
N2 0.098(4) 0.076(3) 0.067(3) 0.009(2) 0.014(2) 0.029(3)
N3 0.077(3) 0.080(3) 0.061(2) 0.0037(19) 0.017(2) 0.035(2)
N4 0.104(4) 0.078(3) 0.066(3) 0.006(2) 0.022(2) 0.041(3)
N5 0.129(6) 0.081(5) 0.141(7) 0.010(4) 0.003(5) 0.047(4)
N6 0.131(6) 0.081(4) 0.101(4) 0.006(3) 0.010(4) 0.038(4)
C1 0.076(3) 0.073(4) 0.070(3) 0.005(2) 0.009(2) 0.018(3)
C2 0.089(4) 0.097(5) 0.096(5) 0.014(4) 0.003(4) 0.016(4)
C3 0.109(6) 0.090(5) 0.131(7) 0.009(5) 0.004(5) 0.009(4)
C4 0.110(6) 0.079(5) 0.122(6) 0.023(4) 0.030(5) 0.000(4)
C5 0.091(4) 0.075(4) 0.089(4) 0.017(3) 0.023(3) 0.025(3)
C6 0.152(8) 0.090(5) 0.096(5) 0.037(4) 0.015(5) 0.025(5)
C7 0.155(8) 0.093(5) 0.097(5) 0.020(4) 0.008(5) 0.046(5)
C8 0.113(6) 0.159(9) 0.097(5) 0.026(5) 0.017(4) 0.066(6)
C9 0.108(6) 0.154(8) 0.071(4) 0.018(4) 0.016(4) 0.057(5)
C10 0.239(16) 0.272(19) 0.076(5) 0.054(8) 0.025(7) 0.152(15)
C11 0.218(14) 0.173(11) 0.110(7) -0.033(7) 0.057(8) 0.044(10)
C12 0.141(9) 0.241(15) 0.101(6) 0.034(7) 0.045(6) 0.087(9)
C13 0.075(3) 0.072(3) 0.071(3) 0.011(2) 0.026(2) 0.030(3)
C14 0.079(4) 0.084(4) 0.093(4) 0.001(3) 0.018(3) 0.034(3)
C15 0.094(5) 0.093(5) 0.119(6) 0.008(4) 0.037(4) 0.048(4)
C16 0.113(5) 0.094(5) 0.101(5) 0.004(4) 0.050(4) 0.047(4)
C17 0.133(6) 0.084(4) 0.075(4) 0.006(3) 0.034(4) 0.048(4)
C18 0.231(13) 0.148(9) 0.080(5) -0.023(5) 0.003(6) 0.119(9)
C19 0.076(4) 0.104(5) 0.084(4) 0.001(3) 0.018(3) 0.024(3)
C21 0.106(5) 0.088(4) 0.071(4) 0.014(3) 0.024(3) 0.035(3)
C22 0.107(6) 0.167(9) 0.102(6) 0.031(5) 0.042(5) 0.024(6)
C23 0.196(11) 0.110(6) 0.113(6) 0.041(5) 0.051(6) 0.062(7)
C24 0.150(8) 0.129(7) 0.065(4) 0.024(4) 0.016(4) 0.040(6)
C25 0.076(4) 0.096(4) 0.077(4) 0.010(3) 0.031(3) 0.039(3)
C26 0.099(5) 0.132(7) 0.109(5) 0.038(4) 0.049(4) 0.048(4)
C27 0.089(5) 0.134(7) 0.129(7) -0.023(5) 0.043(4) 0.034(4)
C28 0.080(4) 0.162(8) 0.098(5) 0.028(5) 0.027(4) 0.052(5)
C29 0.093(4) 0.086(4) 0.089(4) 0.032(3) 0.047(3) 0.032(3)
C30 0.131(8) 0.120(7) 0.171(9) 0.077(6) 0.059(7) 0.038(6)
C31 0.191(12) 0.119(8) 0.246(15) 0.021(8) 0.157(11) 0.051(7)
C32 0.101(7) 0.250(16) 0.147(10) 0.063(10) 0.036(6) 0.037(8)
C33 0.142(9) 0.132(9) 0.177(12) 0.028(8) 0.011(8) 0.074(7)
C34 0.222(15) 0.115(8) 0.158(11) 0.047(7) 0.057(10) 0.079(9)
C35 0.177(12) 0.104(8) 0.186(13) 0.004(7) -0.027(10) 0.062(8)
C36 0.153(18) 0.094(12) 0.098(12) 0.007(8) 0.036(11) 0.059(12)
C36' 0.15(2) 0.099(14) 0.15(2) 0.008(12) 0.005(15) 0.059(13)
C37 0.151(12) 0.175(14) 0.237(17) -0.049(12) 0.068(11) -0.004(9)
C38 0.200(13) 0.116(8) 0.127(8) -0.005(6) 0.046(8) 0.046(8)
C39 0.19(2) 0.37(5) 0.35(4) 0.06(4) 0.05(2) 0.12(3)
C40 0.28(4) 0.32(5) 0.41(6) 0.16(5) 0.01(4) 0.04(3)
C41 0.25(4) 0.23(4) 0.30(3) 0.07(4) 0.09(3) 0.07(3)

loop_
_atom_type_symbol
_atom_type_description
_atom_type_scat_dispersion_real
_atom_type_scat_dispersion_imag
_atom_type_scat_source
C C 0.0033 0.0016 'International Tables Vol C Tables 4.2.6.8 and 6.1.1.4'
H H 0.0000 0.0000 'International Tables Vol C Tables 4.2.6.8 and 6.1.1.4'
N N 0.0061 0.0033 'International Tables Vol C Tables 4.2.6.8 and 6.1.1.4'
Si Si 0.0817 0.0704 'International Tables Vol C Tables 4.2.6.8 and 6.1.1.4'
Ce Ce -0.2486 2.6331 'International Tables Vol C Tables 4.2.6.8 and 6.1.1.4'
O O 0.0106 0.0060 'International Tables Vol C Tables 4.2.6.8 and 6.1.1.4'
Na Na 0.0362 0.0249 'International Tables Vol C Tables 4.2.6.8 and 6.1.1.4'

loop_
_geom_angle_atom_site_label_1
_geom_angle_atom_site_label_2
_geom_angle_atom_site_label_3
_geom_angle
_geom_angle_site_symmetry_1
_geom_angle_site_symmetry_3
_geom_angle_publ_flag
O1 Ce1 O2 85.27(16) . . ?
O1 Ce1 N1 96.85(16) . . ?
O2 Ce1 N1 109.80(17) . . ?
O1 Ce1 N3 108.08(15) . . ?
O2 Ce1 N3 97.54(16) . . ?
N1 Ce1 N3 144.35(16) . . ?
O1 Ce1 N4 159.21(17) . . ?
O2 Ce1 N4 102.59(17) . . ?
N1 Ce1 N4 98.43(17) . . ?
N3 Ce1 N4 52.21(14) . . ?
O1 Ce1 N2 100.59(17) . . ?
O2 Ce1 N2 161.18(16) . . ?
N1 Ce1 N2 52.00(16) . . ?
N3 Ce1 N2 97.57(17) . . ?
N4 Ce1 N2 78.18(18) . . ?
O1 Ce1 C13 133.92(15) . . ?
O2 Ce1 C13 98.19(16) . . ?
N1 Ce1 C13 123.97(16) . . ?
N3 Ce1 C13 25.84(14) . . ?
N4 Ce1 C13 26.69(15) . . ?
N2 Ce1 C13 90.60(17) . . ?
O1 Ce1 C1 99.77(16) . . ?
O2 Ce1 C1 135.51(16) . . ?
N1 Ce1 C1 25.87(16) . . ?
N3 Ce1 C1 121.78(17) . . ?
N4 Ce1 C1 88.13(18) . . ?
N2 Ce1 C1 26.13(16) . . ?
C13 Ce1 C1 108.49(17) . . ?
O1 Ce1 Na1 42.53(12) . . ?
O2 Ce1 Na1 42.77(12) . . ?
N1 Ce1 Na1 106.94(13) . . ?
N3 Ce1 Na1 108.67(12) . . ?
N4 Ce1 Na1 142.31(13) . . ?
N2 Ce1 Na1 139.50(14) . . ?
C13 Ce1 Na1 125.73(12) . . ?
C1 Ce1 Na1 125.78(13) . . ?
O1 Na1 O2 81.50(16) . . ?
O1 Na1 N5 124.6(2) . . ?
O2 Na1 N5 131.0(2) . . ?
O1 Na1 N6 128.7(2) . . ?
O2 Na1 N6 126.0(2) . . ?
N5 Na1 N6 72.8(2) . . ?
O1 Na1 Ce1 40.64(10) . . ?
O2 Na1 Ce1 40.88(11) . . ?
N5 Na1 Ce1 142.8(2) . . ?
N6 Na1 Ce1 144.34(19) . . ?
N1 Si1 C7 106.3(3) . . ?
N1 Si1 C8 113.1(4) . . ?
C7 Si1 C8 107.0(5) . . ?
N1 Si1 C9 113.7(3) . . ?
C7 Si1 C9 107.6(5) . . ?
C8 Si1 C9 108.7(4) . . ?
N3 Si2 C20 106.7(3) . . ?
N3 Si2 C19 114.1(3) . . ?
C20 Si2 C19 105.6(3) . . ?
N3 Si2 C21 113.6(3) . . ?
C20 Si2 C21 108.7(3) . . ?
C19 Si2 C21 107.7(3) . . ?
C25 O1 Ce1 139.6(4) . . ?
C25 O1 Na1 122.6(4) . . ?
Ce1 O1 Na1 96.83(15) . . ?
C29 O2 Ce1 139.2(4) . . ?
C29 O2 Na1 124.0(4) . . ?
Ce1 O2 Na1 96.35(16) . . ?
C1 N1 Si1 128.6(4) . . ?
C1 N1 Ce1 98.4(3) . . ?
Si1 N1 Ce1 130.8(3) . . ?
C5 N2 C1 121.3(6) . . ?
C5 N2 Ce1 143.9(4) . . ?
C1 N2 Ce1 94.7(4) . . ?
C13 N3 Si2 129.8(4) . . ?
C13 N3 Ce1 97.5(3) . . ?
Si2 N3 Ce1 128.2(2) . . ?
C17 N4 C13 120.7(6) . . ?
C17 N4 Ce1 142.6(5) . . ?
C13 N4 Ce1 94.1(3) . . ?
C33 N5 C34 111.4(11) . . ?
C33 N5 C35 110.3(11) . . ?
C34 N5 C35 109.0(11) . . ?
C33 N5 Na1 112.8(6) . . ?
C34 N5 Na1 107.7(6) . . ?
C35 N5 Na1 105.4(6) . . ?
C37 N6 C38 109.0(11) . . ?
C37 N6 C36' 86.0(14) . . ?
C38 N6 C36' 130.1(13) . . ?
C37 N6 C36 122.4(13) . . ?
C38 N6 C36 97.7(10) . . ?
C36' N6 C36 40.4(11) . . ?
C37 N6 Na1 113.6(7) . . ?
C38 N6 Na1 111.5(6) . . ?
C36' N6 Na1 104.2(10) . . ?
C36 N6 Na1 101.4(9) . . ?
N1 C1 N2 114.9(5) . . ?
N1 C1 C2 126.2(6) . . ?
N2 C1 C2 118.8(6) . . ?
N1 C1 Ce1 55.8(3) . . ?
N2 C1 Ce1 59.1(3) . . ?
C2 C1 Ce1 177.1(5) . . ?
C3 C2 C1 119.4(7) . . ?
C2 C3 C4 121.3(7) . . ?
C3 C4 C5 117.5(7) . . ?
N2 C5 C4 121.6(7) . . ?
N2 C5 C6 115.8(6) . . ?
C4 C5 C6 122.6(7) . . ?
C12 C9 C10 109.2(10) . . ?
C12 C9 C11 108.9(10) . . ?
C10 C9 C11 109.4(10) . . ?
C12 C9 Si1 110.4(6) . . ?
C10 C9 Si1 109.1(7) . . ?
C11 C9 Si1 109.7(7) . . ?
N3 C13 N4 114.8(5) . . ?
N3 C13 C14 126.6(5) . . ?
N4 C13 C14 118.6(5) . . ?
N3 C13 Ce1 56.7(3) . . ?
N4 C13 Ce1 59.2(3) . . ?
C14 C13 Ce1 168.2(4) . . ?
C15 C14 C13 118.5(6) . . ?
C16 C15 C14 121.9(7) . . ?
C15 C16 C17 118.2(6) . . ?
N4 C17 C16 122.2(7) . . ?
N4 C17 C18 115.0(7) . . ?
C16 C17 C18 122.8(7) . . ?
C23 C21 C24 110.7(7) . . ?
C23 C21 C22 108.7(8) . . ?
C24 C21 C22 107.1(7) . . ?
C23 C21 Si2 110.3(5) . . ?
C24 C21 Si2 110.8(5) . . ?
C22 C21 Si2 109.1(6) . . ?
O1 C25 C27 108.9(6) . . ?
O1 C25 C26 109.7(6) . . ?
C27 C25 C26 109.6(7) . . ?
O1 C25 C28 109.3(5) . . ?
C27 C25 C28 111.0(7) . . ?
C26 C25 C28 108.3(7) . . ?
O2 C29 C31 110.2(6) . . ?
O2 C29 C30 108.4(6) . . ?
C31 C29 C30 111.9(8) . . ?
O2 C29 C32 108.0(6) . . ?
C31 C29 C32 110.1(9) . . ?
C30 C29 C32 108.1(8) . . ?
C36 C35 N5 121.3(13) . . ?
C35 C36 N6 118.5(14) . . ?
N6 C36' C37 46.0(9) . . ?
N6 C37 C36' 48.0(10) . . ?
C39 C40 C41 142(4) . . ?
C41 C41 C40 155(7) 2_566 . ?

loop_
_geom_bond_atom_site_label_1
_geom_bond_atom_site_label_2
_geom_bond_distance
_geom_bond_site_symmetry_2
_geom_bond_publ_flag
Ce1 O1 2.258(4) . ?
Ce1 O2 2.266(4) . ?
Ce1 N1 2.557(5) . ?
Ce1 N3 2.570(5) . ?
Ce1 N4 2.626(5) . ?
Ce1 N2 2.635(6) . ?
Ce1 C13 3.050(6) . ?
Ce1 C1 3.060(6) . ?
Ce1 Na1 3.442(3) . ?
Na1 O1 2.343(5) . ?
Na1 O2 2.352(5) . ?
Na1 N5 2.588(8) . ?
Na1 N6 2.592(7) . ?
Si1 N1 1.711(5) . ?
Si1 C7 1.860(9) . ?
Si1 C8 1.866(9) . ?
Si1 C9 1.912(8) . ?
Si2 N3 1.714(5) . ?
Si2 C20 1.873(7) . ?
Si2 C19 1.881(7) . ?
Si2 C21 1.901(7) . ?
O1 C25 1.407(7) . ?
O2 C29 1.416(7) . ?
N1 C1 1.349(8) . ?
N2 C5 1.334(8) . ?
N2 C1 1.352(8) . ?
N3 C13 1.341(7) . ?
N4 C17 1.350(8) . ?
N4 C13 1.374(8) . ?
N5 C33 1.431(15) . ?
N5 C34 1.455(14) . ?
N5 C35 1.461(15) . ?
N6 C37 1.403(15) . ?
N6 C38 1.430(14) . ?
N6 C36' 1.45(2) . ?
N6 C36 1.53(2) . ?
C1 C2 1.409(9) . ?
C2 C3 1.353(12) . ?
C3 C4 1.382(12) . ?
C4 C5 1.387(11) . ?
C5 C6 1.495(10) . ?
C9 C12 1.471(14) . ?
C9 C10 1.550(13) . ?
C9 C11 1.567(16) . ?
C13 C14 1.417(8) . ?
C14 C15 1.384(9) . ?
C15 C16 1.363(11) . ?
C16 C17 1.371(11) . ?
C17 C18 1.486(12) . ?
C21 C23 1.514(12) . ?
C21 C24 1.522(11) . ?
C21 C22 1.530(12) . ?
C25 C27 1.499(10) . ?
C25 C26 1.517(11) . ?
C25 C28 1.532(10) . ?
C29 C31 1.481(12) . ?
C29 C30 1.519(10) . ?
C29 C32 1.524(14) . ?
C35 C36 1.32(2) . ?
C36' C37 1.95(3) . ?
C39 C40 1.28(4) . ?
C40 C41 1.45(4) . ?
C41 C41 1.05(4) 2_566 ?
